data_2238760
loop_
_publ_author_name
'Valenti, Domenic J.'
'Arif, Atta M.'
'Strobel, Gary A.'
'Harper, James K.'

_publ_section_title
;
 (6<i>S</i>*)-6-[(1<i>S</i>*,2<i>R</i>*)-1,2-Dihydroxypentyl]-4-methoxy-5,6-dihydro-2<i>H</i>-pyran-2-one
;
_journal_coeditor_code LH5653
_journal_issue 11
_journal_name_full 'Acta Crystallographica Section E'
_journal_page_first o1657
_journal_page_last o1658
_journal_paper_doi 10.1107/S1600536813027025
_journal_volume 69
_journal_year 2013
_chemical_formula_iupac 'C11 H18 O5'
_chemical_formula_moiety 'C11 H18 O5'
_chemical_formula_sum 'C11 H18 O5'
_chemical_formula_weight 230.25
_chemical_name_common 'LL-P880 beta'
_chemical_name_systematic
(6<i>S</i>*)-6-[(1<i>S</i>*,2<i>R</i>*)-1,2-Dihydroxypentyl]-4-methoxy-5,6-dihydro-2<i>H</i>-pyran-2-one
_space_group_IT_number 19
_symmetry_cell_setting orthorhombic
_symmetry_space_group_name_Hall 'P 2ac 2ab'
_symmetry_space_group_name_H-M 'P 21 21 21'
_atom_sites_solution_hydrogens geom
_atom_sites_solution_primary direct
_atom_sites_solution_secondary difmap
_audit_creation_method SHELXL-97
_cell_angle_alpha 90.00
_cell_angle_beta 90.00
_cell_angle_gamma 90.00
_cell_formula_units_Z 4
_cell_length_a 5.0375(3)
_cell_length_b 11.4515(13)
_cell_length_c 20.802(2)
_cell_measurement_reflns_used 17230
_cell_measurement_temperature 200.0(10)
_cell_measurement_theta_max 27.50
_cell_measurement_theta_min 1.02
_cell_volume 1200.00(19)
_computing_cell_refinement 'DENZO-SMN (Otwinowski & Minor, 1997)'
_computing_data_collection 'COLLECT (Nonius, 1998)'
_computing_data_reduction 'DENZO-SMN (Otwinowski & Minor, 1997)'
_computing_molecular_graphics
;
WinGX (Farrugia, 2012), ORTEP-3 for Windows (Farrugia, 2012)
and PLATON (Spek, 2009)
;
_computing_publication_material 'SHELXL97 (Sheldrick, 2008)'
_computing_structure_refinement 'SHELXL97 (Sheldrick, 2008)'
_computing_structure_solution 'SIR97 (Altomare <i>et al.</i>, 1999)'
_diffrn_ambient_temperature 200.0(10)
_diffrn_measured_fraction_theta_full 0.988
_diffrn_measured_fraction_theta_max 0.988
_diffrn_measurement_device_type 'Nonius KappaCCD'
_diffrn_measurement_method '\f plus \w scans'
_diffrn_radiation_monochromator graphite
_diffrn_radiation_source 'fine-focus sealed tube'
_diffrn_radiation_type MoK\a
_diffrn_radiation_wavelength 0.71073
_diffrn_reflns_av_R_equivalents 0.0434
_diffrn_reflns_av_sigmaI/netI 0.0629
_diffrn_reflns_limit_h_max 6
_diffrn_reflns_limit_h_min -6
_diffrn_reflns_limit_k_max 14
_diffrn_reflns_limit_k_min -14
_diffrn_reflns_limit_l_max 26
_diffrn_reflns_limit_l_min -26
_diffrn_reflns_number 2711
_diffrn_reflns_theta_full 27.49
_diffrn_reflns_theta_max 27.49
_diffrn_reflns_theta_min 3.43
_exptl_absorpt_coefficient_mu 0.100
_exptl_absorpt_correction_T_max 0.9920
_exptl_absorpt_correction_T_min 0.9725
_exptl_absorpt_correction_type multi-scan
_exptl_absorpt_process_details '(DENZO-SMN; Otwinowski & Minor, 1997)'
_exptl_crystal_colour colorless
_exptl_crystal_density_diffrn 1.274
_exptl_crystal_density_method 'not measured'
_exptl_crystal_description plate
_exptl_crystal_F_000 496
_exptl_crystal_size_max 0.28
_exptl_crystal_size_mid 0.18
_exptl_crystal_size_min 0.08
_refine_diff_density_max 0.162
_refine_diff_density_min -0.180
_refine_ls_extinction_coef 0.033(6)
_refine_ls_extinction_expression Fc^*^=kFc[1+0.001xFc^2^\l^3^/sin(2\q)]^-1/4^
_refine_ls_extinction_method 'SHELXL97 (Sheldrick, 2008)'
_refine_ls_goodness_of_fit_ref 1.056
_refine_ls_hydrogen_treatment mixed
_refine_ls_matrix_type full
_refine_ls_number_parameters 188
_refine_ls_number_reflns 1616
_refine_ls_number_restraints 0
_refine_ls_restrained_S_all 1.056
_refine_ls_R_factor_all 0.0820
_refine_ls_R_factor_gt 0.0515
_refine_ls_shift/su_max 0.000
_refine_ls_shift/su_mean 0.000
_refine_ls_structure_factor_coef Fsqd
_refine_ls_weighting_details 'calc w=1/[\s^2^(Fo^2^)+(0.0544P)^2^+0.1236P] where P=(Fo^2^+2Fc^2^)/3'
_refine_ls_weighting_scheme calc
_refine_ls_wR_factor_gt 0.1072
_refine_ls_wR_factor_ref 0.1205
_reflns_number_gt 1153
_reflns_number_total 1616
_reflns_threshold_expression I>2\s(I)
_cod_data_source_file lh5653.cif
_cod_data_source_block I
_cod_original_cell_volume 1200.02(19)
_cod_database_code 2238760

loop_
_symmetry_equiv_pos_as_xyz
'x, y, z'
'-x+1/2, -y, z+1/2'
'x+1/2, -y+1/2, -z'
'-x, y+1/2, -z+1/2'

loop_
_atom_site_type_symbol
_atom_site_label
_atom_site_fract_x
_atom_site_fract_y
_atom_site_fract_z
_atom_site_U_iso_or_equiv
_atom_site_adp_type
_atom_site_calc_flag
_atom_site_refinement_flags
_atom_site_occupancy
_atom_site_symmetry_multiplicity
_atom_site_disorder_assembly
_atom_site_disorder_group
O O1 0.4082(4) 0.31378(17) 0.78556(9) 0.0429(5) Uani d . 1 1 . .
O O2 0.5372(5) 0.4250(2) 0.70604(12) 0.0678(7) Uani d . 1 1 . .
O O4 -0.0742(6) 0.5734(2) 0.85714(11) 0.0685(8) Uani d . 1 1 . .
O O1' 0.5361(4) 0.1294(2) 0.86362(10) 0.0451(6) Uani d . 1 1 . .
H H1'O 0.516(7) 0.066(3) 0.8434(15) 0.050(10) Uiso d . 1 1 . .
O O2' 0.2491(5) 0.21272(19) 0.97762(9) 0.0443(5) Uani d . 1 1 A .
H H2'O 0.125(8) 0.238(3) 0.9970(17) 0.051(10) Uiso d . 1 1 . .
C C2 0.4146(7) 0.4194(3) 0.75666(15) 0.0481(8) Uani d . 1 1 . .
C C3 0.2702(8) 0.5156(3) 0.78511(15) 0.0541(8) Uani d . 1 1 . .
H H3 0.302(8) 0.590(3) 0.7637(17) 0.070(11) Uiso d . 1 1 . .
C C4 0.0890(7) 0.4946(3) 0.83017(13) 0.0520(8) Uani d . 1 1 . .
C C5 0.0460(6) 0.3748(3) 0.85552(15) 0.0454(7) Uani d . 1 1 . .
H H5A -0.004(7) 0.381(2) 0.9013(15) 0.048(8) Uiso d . 1 1 . .
H H5B -0.094(8) 0.335(3) 0.8314(15) 0.056(9) Uiso d . 1 1 . .
C C6 0.3007(6) 0.3053(3) 0.85045(13) 0.0395(7) Uani d . 1 1 . .
H H6 0.433(6) 0.340(2) 0.8789(12) 0.028(6) Uiso d . 1 1 . .
C C1' 0.2742(5) 0.1766(3) 0.86336(14) 0.0376(6) Uani d . 1 1 A .
H H1' 0.168(5) 0.146(2) 0.8299(12) 0.026(7) Uiso d . 1 1 . .
C C2' 0.1275(6) 0.1490(3) 0.92562(14) 0.0421(7) Uani d . 1 1 . .
H H2' -0.057(6) 0.174(3) 0.9211(14) 0.044(8) Uiso d . 1 1 . .
C C3'A 0.1175(9) 0.0209(3) 0.94034(14) 0.0598(9) Uani d P 0.881(10) 1 A 1
H H3'A 0.3000 -0.0079 0.9481 0.072 Uiso calc PR 0.881(10) 1 A 1
H H3'B 0.0454 -0.0213 0.9027 0.072 Uiso calc PR 0.881(10) 1 A 1
C C4'A -0.0549(13) -0.0058(5) 0.99940(18) 0.0624(14) Uani d P 0.881(10) 1 A 1
H H4'A 0.0249 0.0315 1.0377 0.075 Uiso calc PR 0.881(10) 1 A 1
H H4'B -0.2335 0.0283 0.9930 0.075 Uiso calc PR 0.881(10) 1 A 1
C C5'A -0.0814(18) -0.1325(4) 1.0111(3) 0.118(3) Uani d P 0.881(10) 1 A 1
H H5'A -0.1905 -0.1454 1.0495 0.177 Uiso calc PR 0.881(10) 1 A 1
H H5'B 0.0949 -0.1666 1.0178 0.177 Uiso calc PR 0.881(10) 1 A 1
H H5'C -0.1660 -0.1695 0.9739 0.177 Uiso calc PR 0.881(10) 1 A 1
C C3'B 0.1175(9) 0.0209(3) 0.94034(14) 0.0598(9) Uani d P 0.119(10) 1 A 2
H H3'C 0.2915 -0.0094 0.9258 0.072 Uiso calc PR 0.119(10) 1 A 2
H H3'D -0.0147 -0.0109 0.9098 0.072 Uiso calc PR 0.119(10) 1 A 2
C C4'B 0.064(7) -0.043(3) 1.0025(13) 0.036(7) Uiso d P 0.119(10) 1 A 2
H H4'C 0.1133 0.0035 1.0409 0.043 Uiso calc PR 0.119(10) 1 A 2
H H4'D 0.1484 -0.1207 1.0041 0.043 Uiso calc PR 0.119(10) 1 A 2
C C5'B -0.244(5) -0.049(2) 0.9920(11) 0.038(8) Uiso d P 0.119(10) 1 A 2
H H5'D -0.3267 -0.0887 1.0287 0.057 Uiso calc PR 0.119(10) 1 A 2
H H5'E -0.2819 -0.0932 0.9526 0.057 Uiso calc PR 0.119(10) 1 A 2
H H5'F -0.3161 0.0299 0.9881 0.057 Uiso calc PR 0.119(10) 1 A 2
C C7 -0.0519(12) 0.6930(3) 0.83475(18) 0.0924(17) Uani d . 1 1 . .
H H7A -0.1803 0.7420 0.8577 0.139 Uiso calc R 1 1 . .
H H7B -0.0884 0.6960 0.7885 0.139 Uiso calc R 1 1 . .
H H7C 0.1282 0.7218 0.8430 0.139 Uiso calc R 1 1 . .

loop_
_atom_site_aniso_label
_atom_site_aniso_U_11
_atom_site_aniso_U_22
_atom_site_aniso_U_33
_atom_site_aniso_U_12
_atom_site_aniso_U_13
_atom_site_aniso_U_23
O1 0.0439(11) 0.0449(12) 0.0398(10) -0.0023(9) 0.0045(9) 0.0010(9)
O2 0.0802(18) 0.0588(15) 0.0645(14) 0.0010(13) 0.0250(14) 0.0148(12)
O4 0.0831(18) 0.0673(15) 0.0549(13) 0.0342(14) -0.0025(13) -0.0027(11)
O1' 0.0373(11) 0.0457(13) 0.0525(12) 0.0014(9) 0.0025(9) -0.0052(11)
O2' 0.0365(11) 0.0575(13) 0.0388(10) -0.0012(11) -0.0009(9) -0.0102(9)
C2 0.0505(18) 0.0443(17) 0.0497(17) -0.0040(15) -0.0004(15) 0.0035(15)
C3 0.071(2) 0.0453(19) 0.0460(17) 0.0060(18) -0.0063(16) 0.0010(16)
C4 0.057(2) 0.058(2) 0.0406(15) 0.0203(18) -0.0105(15) -0.0035(15)
C5 0.0386(16) 0.0567(19) 0.0408(16) 0.0048(14) 0.0013(13) -0.0036(14)
C6 0.0356(14) 0.0472(17) 0.0356(14) -0.0013(12) -0.0022(11) -0.0066(12)
C1' 0.0315(13) 0.0438(16) 0.0375(14) -0.0017(12) -0.0029(12) -0.0064(13)
C2' 0.0328(15) 0.0548(19) 0.0388(15) -0.0060(13) -0.0019(12) -0.0054(14)
C3'A 0.078(2) 0.053(2) 0.0477(17) -0.0177(19) 0.0093(16) -0.0044(16)
C4'A 0.077(4) 0.058(3) 0.053(2) -0.004(3) 0.016(2) 0.002(2)
C5'A 0.197(8) 0.061(3) 0.097(4) -0.029(4) 0.070(5) 0.002(3)
C7 0.152(5) 0.067(3) 0.059(2) 0.053(3) -0.006(3) 0.0042(19)

loop_
_atom_type_symbol
_atom_type_description
_atom_type_scat_dispersion_real
_atom_type_scat_dispersion_imag
_atom_type_scat_source
C C 0.0033 0.0016 'International Tables Vol C Tables 4.2.6.8 and 6.1.1.4'
H H 0.0000 0.0000 'International Tables Vol C Tables 4.2.6.8 and 6.1.1.4'
O O 0.0106 0.0060 'International Tables Vol C Tables 4.2.6.8 and 6.1.1.4'

loop_
_geom_angle_atom_site_label_1
_geom_angle_atom_site_label_2
_geom_angle_atom_site_label_3
_geom_angle
C2 O1 C6 118.7(2)
C4 O4 C7 116.9(3)
C1' O1' H1'O 102(3)
C2' O2' H2'O 103(3)
O2 C2 O1 116.3(3)
O2 C2 C3 124.5(3)
O1 C2 C3 119.2(3)
C4 C3 C2 119.7(3)
C4 C3 H3 126(2)
C2 C3 H3 113(2)
C3 C4 O4 126.4(3)
C3 C4 C5 121.1(3)
O4 C4 C5 112.5(3)
C4 C5 C6 109.7(3)
C4 C5 H5A 108.2(17)
C6 C5 H5A 108.9(19)
C4 C5 H5B 110.5(19)
C6 C5 H5B 109(2)
H5A C5 H5B 110(3)
O1 C6 C1' 105.3(2)
O1 C6 C5 110.2(2)
C1' C6 C5 115.3(2)
O1 C6 H6 106.3(15)
C1' C6 H6 110.7(15)
C5 C6 H6 108.7(15)
O1' C1' C6 106.9(2)
O1' C1' C2' 111.5(2)
C6 C1' C2' 113.4(2)
O1' C1' H1' 112.6(16)
C6 C1' H1' 106.5(15)
C2' C1' H1' 106.0(16)
O2' C2' C3'A 110.9(3)
O2' C2' C1' 109.1(2)
C3'A C2' C1' 113.1(3)
O2' C2' H2' 109.1(18)
C3'A C2' H2' 105.9(18)
C1' C2' H2' 108.6(17)
C2' C3'A C4'A 112.2(3)
C2' C3'A H3'A 109.2
C4'A C3'A H3'A 109.2
C2' C3'A H3'B 109.2
C4'A C3'A H3'B 109.2
H3'A C3'A H3'B 107.9
C5'A C4'A C3'A 112.3(4)
C5'A C4'A H4'A 109.1
C3'A C4'A H4'A 109.1
C5'A C4'A H4'B 109.1
C3'A C4'A H4'B 109.1
H4'A C4'A H4'B 107.9
C4'A C5'A H5'A 109.5
C4'A C5'A H5'B 109.5
H5'A C5'A H5'B 109.5
C4'A C5'A H5'C 109.5
H5'A C5'A H5'C 109.5
H5'B C5'A H5'C 109.5
C5'B C4'B H4'C 112.8
C5'B C4'B H4'D 112.8
H4'C C4'B H4'D 110.3
C4'B C5'B H5'D 109.5
C4'B C5'B H5'E 109.5
H5'D C5'B H5'E 109.5
C4'B C5'B H5'F 109.5
H5'D C5'B H5'F 109.5
H5'E C5'B H5'F 109.5
O4 C7 H7A 109.5
O4 C7 H7B 109.5
H7A C7 H7B 109.5
O4 C7 H7C 109.5
H7A C7 H7C 109.5
H7B C7 H7C 109.5

loop_
_geom_bond_atom_site_label_1
_geom_bond_atom_site_label_2
_geom_bond_distance
O1 C2 1.351(3)
O1 C6 1.458(3)
O2 C2 1.222(4)
O4 C4 1.343(4)
O4 C7 1.451(4)
O1' C1' 1.426(3)
O1' H1'O 0.85(3)
O2' C2' 1.442(3)
O2' H2'O 0.80(4)
C2 C3 1.447(5)
C3 C4 1.330(5)
C3 H3 0.98(4)
C4 C5 1.486(5)
C5 C6 1.513(4)
C5 H5A 0.99(3)
C5 H5B 0.97(4)
C6 C1' 1.504(4)
C6 H6 0.98(3)
C1' C2' 1.524(4)
C1' H1' 0.94(3)
C2' C3'A 1.499(5)
C2' H2' 0.98(3)
C3'A C4'A 1.536(5)
C3'A H3'A 0.9900
C3'A H3'B 0.9900
C4'A C5'A 1.477(7)
C4'A H4'A 0.9900
C4'A H4'B 0.9900
C5'A H5'A 0.9800
C5'A H5'B 0.9800
C5'A H5'C 0.9800
C4'B C5'B 1.57(4)
C4'B H4'C 0.9900
C4'B H4'D 0.9900
C5'B H5'D 0.9800
C5'B H5'E 0.9800
C5'B H5'F 0.9800
C7 H7A 0.9800
C7 H7B 0.9800
C7 H7C 0.9800

loop_
_geom_hbond_atom_site_label_D
_geom_hbond_atom_site_label_H
_geom_hbond_atom_site_label_A
_geom_hbond_site_symmetry_A
_geom_hbond_distance_DH
_geom_hbond_distance_HA
_geom_hbond_distance_DA
_geom_hbond_angle_DHA
O1' H1'O O2 4_646 0.85(3) 1.93(3) 2.778(3) 177(3)
O2' H2'O O2' 3_457 0.80(4) 2.05(4) 2.8178(18) 163(4)

loop_
_geom_torsion_atom_site_label_1
_geom_torsion_atom_site_label_2
_geom_torsion_atom_site_label_3
_geom_torsion_atom_site_label_4
_geom_torsion
C6 O1 C2 O2 170.8(3)
C6 O1 C2 C3 -11.9(4)
O2 C2 C3 C4 162.4(3)
O1 C2 C3 C4 -14.7(5)
C2 C3 C4 O4 -174.4(3)
C2 C3 C4 C5 4.7(5)
C7 O4 C4 C3 0.3(5)
C7 O4 C4 C5 -178.8(3)
C3 C4 C5 C6 28.2(4)
O4 C4 C5 C6 -152.6(3)
C2 O1 C6 C1' 169.7(2)
C2 O1 C6 C5 44.8(3)
C4 C5 C6 O1 -50.7(3)
C4 C5 C6 C1' -169.6(2)
O1 C6 C1' O1' 64.9(3)
C5 C6 C1' O1' -173.5(2)
O1 C6 C1' C2' -171.8(2)
C5 C6 C1' C2' -50.2(3)
O1' C1' C2' O2' 68.4(3)
C6 C1' C2' O2' -52.4(3)
O1' C1' C2' C3'A -55.5(3)
C6 C1' C2' C3'A -176.2(3)
O2' C2' C3'A C4'A 63.0(4)
C1' C2' C3'A C4'A -174.2(3)
C2' C3'A C4'A C5'A 175.7(5)
